data_7709406
loop_
_publ_author_name
'Mukhopadhyay, Suman'
'Porwal, Pragti'
'Kundu, Bidyut Kumar'
'Upadhyay, Shrish Nath'
'Sinha, Nilima'
'Ganguly, Rakesh'
'Grabchev, Ivo'
'Pakhira, Srimanta'

_publ_section_title
;
 Pyrene based fluorescent Ru(II)-arene complexes towards significant
 biological applications: catalytic potential, DNA/protein binding, two
 photon cell imaging and in vitro cytotoxicity
;
_journal_name_full 'Dalton Transactions'
_journal_paper_doi 10.1039/D1DT04093F
_journal_year 2022
_chemical_formula_sum 'C140 H138 Cl4 N12 O9 Ru4 S4'
_chemical_formula_weight 2806.94
_space_group_crystal_system monoclinic
_space_group_IT_number 4
_space_group_name_Hall 'P 2yb'
_space_group_name_H-M_alt 'P 1 21 1'
_atom_sites_solution_hydrogens mixed
_audit_update_record
;
2021-06-26 deposited with the CCDC.	2022-02-01 downloaded from the CCDC.
;
_cell_angle_alpha 90
_cell_angle_beta 99.3076(9)
_cell_angle_gamma 90
_cell_formula_units_Z 1
_cell_length_a 11.0233(4)
_cell_length_b 17.3526(6)
_cell_length_c 16.4133(5)
_cell_measurement_reflns_used 9463
_cell_measurement_temperature 273.(2)
_cell_measurement_theta_max 28.3193
_cell_measurement_theta_min 2.3880
_cell_volume 3098.25(18)
_computing_cell_refinement 'SAINT V8.38A (Bruker AXS Inc., 2017)'
_computing_data_reduction 'SAINT V8.38A (Bruker AXS Inc., 2017)'
_computing_structure_refinement 'SHELXL-2018/3 (Sheldrick, 2018)'
_computing_structure_solution 'XS, VERSION 2013/1'
_diffrn_ambient_temperature 273.(2)
_diffrn_detector_area_resol_mean 7.3910
_diffrn_measured_fraction_theta_full 0.996
_diffrn_measured_fraction_theta_max 0.996
_diffrn_measurement_device 'four-circle diffractometer'
_diffrn_measurement_device_type 'Photon II CPADs detector'
_diffrn_measurement_method 'phi and omega scans'
_diffrn_radiation_monochromator 'Multilayer Mirror'
_diffrn_radiation_probe x-ray
_diffrn_radiation_type MoK\a
_diffrn_radiation_wavelength 0.71073
_diffrn_reflns_av_R_equivalents 0.0288
_diffrn_reflns_av_unetI/netI 0.0307
_diffrn_reflns_limit_h_max 14
_diffrn_reflns_limit_h_min -14
_diffrn_reflns_limit_k_max 23
_diffrn_reflns_limit_k_min -23
_diffrn_reflns_limit_l_max 21
_diffrn_reflns_limit_l_min -21
_diffrn_reflns_number 49699
_diffrn_reflns_theta_full 28.32
_diffrn_reflns_theta_max 28.32
_diffrn_reflns_theta_min 2.88
_diffrn_source 'Incoatec microfocus source'
_diffrn_source_current 1.4
_diffrn_source_power 0.07
_diffrn_source_type 'Bruker D8 Quest'
_diffrn_source_voltage 50
_exptl_absorpt_coefficient_mu 0.698
_exptl_absorpt_correction_T_max 0.97
_exptl_absorpt_correction_T_min 0.86
_exptl_absorpt_correction_type multi-scan
_exptl_absorpt_process_details
;
SADABS-2016/2 - Bruker AXS area detector scaling and absorption correction
;
_exptl_crystal_colour red
_exptl_crystal_density_diffrn 1.504
_exptl_crystal_density_method 'not measured'
_exptl_crystal_description block
_exptl_crystal_F_000 1442
_exptl_crystal_size_max 0.100
_exptl_crystal_size_mid 0.060
_exptl_crystal_size_min 0.040
_refine_diff_density_max 1.189
_refine_diff_density_min -0.777
_refine_ls_abs_structure_details
;

Refined as an inversion twin.
;
_refine_ls_abs_structure_Flack 0.45(2)
_refine_ls_extinction_method none
_refine_ls_goodness_of_fit_ref 1.027
_refine_ls_hydrogen_treatment constr
_refine_ls_matrix_type full
_refine_ls_number_parameters 875
_refine_ls_number_reflns 15382
_refine_ls_number_restraints 1176
_refine_ls_restrained_S_all 1.004
_refine_ls_R_factor_all 0.0289
_refine_ls_R_factor_gt 0.0277
_refine_ls_shift/su_max 0.002
_refine_ls_shift/su_mean 0.000
_refine_ls_structure_factor_coef Fsqd
_refine_ls_weighting_details 'w=1/[\s^2^(Fo^2^)+(0.0246P)^2^+3.5546P] where P=(Fo^2^+2Fc^2^)/3'
_refine_ls_weighting_scheme calc
_refine_ls_wR_factor_gt 0.0673
_refine_ls_wR_factor_ref 0.0681
_reflns_number_gt 14993
_reflns_number_total 15382
_reflns_threshold_expression 'I > 2\s(I)'
_cod_data_source_file d1dt04093f2.cif
_cod_data_source_block rgsm05
_cod_depositor_comments
;
The following automatic conversions were performed:

data item '_diffrn_radiation_probe' value 'X-ray' was changed to
'x-ray' in accordance with the
/home/data/users/saulius/crontab/automatic-downloads/rss-feeds/RSC/lib/dictionaries/cif_core.dic
dictionary named 'cif_core.dic' version 2.4.2 last updated on
2011-04-26.

data item '_exptl_absorpt_correction_type' value 'Multi-Scan' was
changed to 'multi-scan' in accordance with the
/home/data/users/saulius/crontab/automatic-downloads/rss-feeds/RSC/lib/dictionaries/cif_core.dic
dictionary named 'cif_core.dic' version 2.4.2 last updated on
2011-04-26.

Automatic conversion script
Id: cif_fix_values 7556 2019-12-06 15:28:31Z antanas 
;
_cod_database_code 7709406

loop_
_space_group_symop_operation_xyz
'x, y, z'
'-x, y+1/2, -z'

loop_
_atom_site_type_symbol
_atom_site_label
_atom_site_fract_x
_atom_site_fract_y
_atom_site_fract_z
_atom_site_U_iso_or_equiv
_atom_site_adp_type
_atom_site_calc_flag
_atom_site_refinement_flags_adp
_atom_site_refinement_flags_occupancy
_atom_site_refinement_flags_posn
_atom_site_occupancy
_atom_site_disorder_assembly
_atom_site_disorder_group
Ru Ru1 0.53247(3) 0.42725(2) 0.50296(2) 0.01053(7) Uani d . . . 1.0 . .
Ru Ru2 1.03515(3) 0.99245(2) 0.01381(2) 0.01116(7) Uani d . . . 1.0 . .
C C1 0.6080(4) 0.5034(2) 0.4129(2) 0.0190(8) Uani d . . . 1.0 . .
C C2 0.6985(4) 0.4892(3) 0.4814(3) 0.0210(8) Uani d . . . 1.0 . .
H H2 0.771497 0.459526 0.473825 0.025 Uiso calc U . R 1.0 . .
C C3 0.6748(4) 0.5028(3) 0.5630(2) 0.0198(8) Uani d . . . 1.0 . .
H H3 0.733046 0.483092 0.60977 0.024 Uiso calc U . R 1.0 . .
C C4 0.5608(4) 0.5321(3) 0.5775(3) 0.0164(8) Uani d . . . 1.0 . .
C C5 0.4685(4) 0.5447(2) 0.5074(2) 0.0140(8) Uani d . . . 1.0 . .
H H5 0.383746 0.553687 0.516142 0.017 Uiso calc U . R 1.0 . .
C C6 0.4906(4) 0.5308(2) 0.4266(2) 0.0152(8) Uani d . . . 1.0 . .
H H6 0.42119 0.529985 0.380968 0.018 Uiso calc U . R 1.0 . .
C C7 0.6286(5) 0.4868(3) 0.3269(3) 0.0308(10) Uani d . . . 1.0 . .
H H7A 0.655925 0.532781 0.302887 0.046 Uiso calc U . R 1.0 . .
H H7B 0.553095 0.46954 0.294499 0.046 Uiso calc U . R 1.0 . .
H H7C 0.68992 0.447374 0.328071 0.046 Uiso calc U . R 1.0 . .
C C8 0.5296(5) 0.5467(3) 0.6633(3) 0.0244(9) Uani d . . . 1.0 . .
H H8 0.444909 0.529527 0.663108 0.029 Uiso calc U . R 1.0 . .
C C9 0.6118(6) 0.5029(3) 0.7317(3) 0.0416(13) Uani d . . . 1.0 . .
H H9A 0.611169 0.449086 0.718143 0.062 Uiso calc U . R 1.0 . .
H H9B 0.581633 0.509809 0.782892 0.062 Uiso calc U . R 1.0 . .
H H9C 0.69427 0.522304 0.73703 0.062 Uiso calc U . R 1.0 . .
C C10 0.5339(6) 0.6338(3) 0.6797(3) 0.0323(11) Uani d . . . 1.0 . .
H H10A 0.617185 0.651639 0.684183 0.048 Uiso calc U . R 1.0 . .
H H10B 0.503681 0.644317 0.730195 0.048 Uiso calc U . R 1.0 . .
H H10C 0.483625 0.659905 0.63488 0.048 Uiso calc U . R 1.0 . .
C C11 0.5430(4) 0.3036(2) 0.6152(2) 0.0119(7) Uani d . . . 1.0 . .
C C44 1.0713(4) 1.1863(3) 0.1740(2) 0.0165(8) Uani d . . . 1.0 . .
C C12 0.5899(4) 0.2378(2) 0.6676(2) 0.0143(7) Uani d . . . 1.0 . .
S S1 0.49498(19) 0.18380(17) 0.71794(19) 0.0178(4) Uani d U P D 0.758(3) A 1
C C13 0.7093(9) 0.2118(7) 0.6841(7) 0.0208(17) Uani d U P D 0.758(3) A 1
H H13 0.772878 0.234174 0.661501 0.025 Uiso calc U P R 0.758(3) A 1
C C14 0.7270(9) 0.1480(6) 0.7384(8) 0.0186(12) Uani d U P D 0.758(3) A 1
H H14 0.801932 0.123941 0.75643 0.022 Uiso calc U P R 0.758(3) A 1
C C15 0.6183(7) 0.1274(6) 0.7602(7) 0.0169(12) Uani d U P D 0.758(3) A 1
H H15 0.610633 0.086188 0.795222 0.02 Uiso calc U P R 0.758(3) A 1
S S1A 0.7406(6) 0.2139(6) 0.6758(6) 0.0209(14) Uani d U P D 0.242(3) A 2
C C13A 0.519(3) 0.186(2) 0.713(3) 0.015(2) Uani d U P D 0.242(3) A 2
H H13A 0.434806 0.190342 0.712219 0.018 Uiso calc U P R 0.242(3) A 2
C C14A 0.596(2) 0.129(2) 0.757(2) 0.0174(19) Uani d U P D 0.242(3) A 2
H H14A 0.570997 0.090544 0.789935 0.021 Uiso calc U P R 0.242(3) A 2
C C15A 0.711(3) 0.141(2) 0.742(3) 0.0184(19) Uani d U P D 0.242(3) A 2
H H15A 0.77463 0.109473 0.766564 0.022 Uiso calc U P R 0.242(3) A 2
S S2 0.96788(15) 1.23681(9) 0.22096(9) 0.0167(3) Uani d U P D 0.758(3) A 1
C C45 1.1856(8) 1.2190(6) 0.1928(6) 0.0205(14) Uani d U P D 0.758(3) A 1
H H45 1.254848 1.201372 0.172836 0.025 Uiso calc U P R 0.758(3) A 1
C C46 1.1854(6) 1.2847(5) 0.2478(6) 0.0213(13) Uani d U P D 0.758(3) A 1
H H46 1.254758 1.313643 0.267815 0.026 Uiso calc U P R 0.758(3) A 1
C C47 1.0717(6) 1.2986(5) 0.2663(5) 0.0198(12) Uani d U P D 0.758(3) A 1
H H47 1.054258 1.338398 0.300611 0.024 Uiso calc U P R 0.758(3) A 1
S S2A 1.2214(7) 1.2134(6) 0.1833(6) 0.0327(16) Uani d U P D 0.242(3) A 2
C C45A 1.0137(19) 1.2325(13) 0.2130(13) 0.019(2) Uani d U P D 0.242(3) A 2
H H45A 0.929343 1.230497 0.213028 0.023 Uiso calc U P R 0.242(3) A 2
C C46A 1.100(2) 1.2925(17) 0.2607(18) 0.020(2) Uani d U P D 0.242(3) A 2
H H46A 1.077311 1.330746 0.294885 0.024 Uiso calc U P R 0.242(3) A 2
C C47A 1.215(2) 1.2805(18) 0.2446(19) 0.022(2) Uani d U P D 0.242(3) A 2
H H47A 1.282365 1.309405 0.267859 0.026 Uiso calc U P R 0.242(3) A 2
C C16 0.2765(4) 0.3993(2) 0.5546(2) 0.0136(7) Uani d . . . 1.0 . .
H H16 0.235062 0.377272 0.593809 0.016 Uiso calc U . R 1.0 . .
C C17 0.2055(3) 0.4509(2) 0.4940(2) 0.0124(7) Uani d . . . 1.0 . .
C C18 0.2137(4) 0.4451(2) 0.4103(2) 0.0150(8) Uani d . . . 1.0 . .
H H18 0.270576 0.411541 0.393413 0.018 Uiso calc U . R 1.0 . .
C C19 0.1382(3) 0.4888(3) 0.3516(2) 0.0147(7) Uani d . . . 1.0 . .
H H19 0.146367 0.484648 0.296243 0.018 Uiso calc U . R 1.0 . .
C C20 0.0496(4) 0.5393(2) 0.3747(2) 0.0135(7) Uani d . . . 1.0 . .
C C21 -0.0298(4) 0.5844(3) 0.3152(2) 0.0171(8) Uani d . . . 1.0 . .
H H21 -0.022416 0.580882 0.259628 0.021 Uiso calc U . R 1.0 . .
C C22 -0.1145(4) 0.6317(3) 0.3382(3) 0.0196(8) Uani d . . . 1.0 . .
H H22 -0.16613 0.659311 0.298192 0.024 Uiso calc U . R 1.0 . .
C C23 -0.1270(4) 0.6404(2) 0.4236(2) 0.0152(7) Uani d . . . 1.0 . .
C C24 -0.2147(4) 0.6894(3) 0.4493(3) 0.0177(8) Uani d . . . 1.0 . .
H H24 -0.266892 0.717768 0.410165 0.021 Uiso calc U . R 1.0 . .
C C25 -0.2247(4) 0.6963(3) 0.5323(3) 0.0203(8) Uani d . . . 1.0 . .
H H25 -0.284104 0.728452 0.548217 0.024 Uiso calc U . R 1.0 . .
C C26 -0.1465(4) 0.6553(3) 0.5914(3) 0.0187(8) Uani d . . . 1.0 . .
H H26 -0.153509 0.660735 0.646786 0.022 Uiso calc U . R 1.0 . .
C C27 -0.0570(4) 0.6060(2) 0.5689(2) 0.0136(7) Uani d . . . 1.0 . .
C C28 0.0252(4) 0.5627(3) 0.6284(2) 0.0148(8) Uani d . . . 1.0 . .
H H28 0.021551 0.568729 0.684227 0.018 Uiso calc U . R 1.0 . .
C C29 0.1076(4) 0.5136(2) 0.6051(2) 0.0153(8) Uani d . . . 1.0 . .
H H29 0.159106 0.486132 0.645445 0.018 Uiso calc U . R 1.0 . .
C C30 0.1186(3) 0.5022(2) 0.5199(2) 0.0124(7) Uani d . . . 1.0 . .
C C31 0.0402(4) 0.5460(2) 0.4594(2) 0.0119(7) Uani d . . . 1.0 . .
C C32 -0.0486(4) 0.5972(3) 0.4839(2) 0.0124(7) Uani d . . . 1.0 . .
C C33 1.1391(5) 0.9222(3) -0.0653(3) 0.0280(9) Uani d . . . 1.0 . .
C C34 1.0181(5) 0.8924(3) -0.0674(3) 0.0227(10) Uani d . . . 1.0 . .
H H34 0.959984 0.894009 -0.119333 0.027 Uiso calc U . R 1.0 . .
C C35 0.9754(4) 0.8730(3) 0.0055(3) 0.0174(8) Uani d . . . 1.0 . .
H H35 0.887734 0.861852 0.002976 0.021 Uiso calc U . R 1.0 . .
C C36 1.0490(4) 0.8852(2) 0.0847(3) 0.0162(8) Uani d . . . 1.0 . .
C C37 1.1670(4) 0.9167(2) 0.0854(3) 0.0211(8) Uani d . . . 1.0 . .
H H37 1.213176 0.935374 0.137761 0.025 Uiso calc U . R 1.0 . .
C C38 1.2108(4) 0.9343(3) 0.0105(3) 0.0275(9) Uani d . . . 1.0 . .
H H38 1.285237 0.965765 0.013172 0.033 Uiso calc U . R 1.0 . .
C C39 1.1823(6) 0.9435(3) -0.1453(3) 0.0508(17) Uani d . . . 1.0 . .
H H39A 1.256057 0.973671 -0.133495 0.076 Uiso calc U . R 1.0 . .
H H39B 1.119617 0.973001 -0.179056 0.076 Uiso calc U . R 1.0 . .
H H39C 1.198519 0.897479 -0.174094 0.076 Uiso calc U . R 1.0 . .
C C40 0.9967(5) 0.8659(3) 0.1617(3) 0.0267(10) Uani d . . . 1.0 . .
H H40 0.909955 0.881242 0.152413 0.032 Uiso calc U . R 1.0 . .
C C41 1.0600(7) 0.9075(3) 0.2383(3) 0.0538(18) Uani d . . . 1.0 . .
H H41A 1.141491 0.887237 0.253916 0.081 Uiso calc U . R 1.0 . .
H H41B 1.013982 0.899869 0.282522 0.081 Uiso calc U . R 1.0 . .
H H41C 1.064555 0.961536 0.226789 0.081 Uiso calc U . R 1.0 . .
C C42 1.0022(6) 0.7784(3) 0.1747(3) 0.0328(11) Uani d . . . 1.0 . .
H H42A 0.959029 0.753216 0.126513 0.049 Uiso calc U . R 1.0 . .
H H42B 0.964617 0.765378 0.221691 0.049 Uiso calc U . R 1.0 . .
H H42C 1.086437 0.761937 0.184025 0.049 Uiso calc U . R 1.0 . .
C C43 1.0323(4) 1.1185(2) 0.1222(2) 0.0134(7) Uani d . . . 1.0 . .
C C48 0.7722(4) 1.0166(2) 0.0580(2) 0.0147(8) Uani d . . . 1.0 . .
H H48 0.726789 1.040335 0.094058 0.018 Uiso calc U . R 1.0 . .
C C49 0.7070(4) 0.9620(3) -0.0011(2) 0.0158(8) Uani d . . . 1.0 . .
C C50 0.7180(4) 0.9645(3) -0.0847(2) 0.0173(8) Uani d . . . 1.0 . .
H H50 0.774766 0.997697 -0.102308 0.021 Uiso calc U . R 1.0 . .
C C51 0.6460(4) 0.9183(3) -0.1416(2) 0.0199(8) Uani d . . . 1.0 . .
H H51 0.656059 0.920336 -0.196704 0.024 Uiso calc U . R 1.0 . .
C C52 0.5586(4) 0.8687(3) -0.1180(2) 0.0170(8) Uani d . . . 1.0 . .
C C53 0.4806(4) 0.8200(3) -0.1760(2) 0.0233(9) Uani d . . . 1.0 . .
H H53 0.490146 0.820248 -0.231247 0.028 Uiso calc U . R 1.0 . .
C C54 0.3941(4) 0.7742(3) -0.1513(3) 0.0209(9) Uani d . . . 1.0 . .
H H54 0.34504 0.74383 -0.190069 0.025 Uiso calc U . R 1.0 . .
C C55 0.3763(4) 0.7715(3) -0.0672(3) 0.0175(8) Uani d . . . 1.0 . .
C C56 0.2852(4) 0.7259(3) -0.0407(3) 0.0205(8) Uani d . . . 1.0 . .
H H56 0.234525 0.695872 -0.079001 0.025 Uiso calc U . R 1.0 . .
C C57 0.2692(4) 0.7246(3) 0.0404(3) 0.0225(9) Uani d . . . 1.0 . .
H H57 0.207112 0.694546 0.05627 0.027 Uiso calc U . R 1.0 . .
C C58 0.3449(4) 0.7678(3) 0.0990(3) 0.0191(8) Uani d . . . 1.0 . .
H H58 0.333705 0.76625 0.153963 0.023 Uiso calc U . R 1.0 . .
C C59 0.4382(4) 0.8139(2) 0.0760(2) 0.0150(8) Uani d . . . 1.0 . .
C C60 0.5195(4) 0.8588(3) 0.1353(2) 0.0179(8) Uani d . . . 1.0 . .
H H60 0.512447 0.855954 0.190957 0.021 Uiso calc U . R 1.0 . .
C C61 0.6066(4) 0.9054(2) 0.1111(2) 0.0173(8) Uani d . . . 1.0 . .
H H61 0.658432 0.933449 0.150729 0.021 Uiso calc U . R 1.0 . .
C C62 0.6200(3) 0.9123(2) 0.0262(2) 0.0134(8) Uani d . . . 1.0 . .
C C63 0.5449(4) 0.8659(2) -0.0332(2) 0.0139(7) Uani d . . . 1.0 . .
C C64 0.4545(3) 0.8168(3) -0.0077(2) 0.0134(8) Uani d . . . 1.0 . .
C C65 0.4177(5) 0.1116(4) 1.0614(4) 0.0450(15) Uani d . . . 1.0 . .
H H65 0.365704 0.127485 1.097429 0.054 Uiso calc U . R 1.0 . .
C C66 0.2811(5) 0.1844(4) 0.9609(4) 0.0471(16) Uani d . . . 1.0 . .
H H66A 0.24931 0.199153 1.009737 0.071 Uiso calc U . R 1.0 . .
H H66B 0.216837 0.161123 0.922287 0.071 Uiso calc U . R 1.0 . .
H H66C 0.311312 0.229249 0.936337 0.071 Uiso calc U . R 1.0 . .
C C67 0.4392(10) 0.0969(5) 0.9193(5) 0.100(4) Uani d . . . 1.0 . .
H H67A 0.515824 0.122876 0.918151 0.149 Uiso calc U . R 1.0 . .
H H67B 0.387653 0.101999 0.866554 0.149 Uiso calc U . R 1.0 . .
H H67C 0.454525 0.043293 0.931318 0.149 Uiso calc U . R 1.0 . .
C C68 0.1752(9) 0.8117(5) 0.6228(5) 0.075(2) Uani d . . . 1.0 . .
H H68 0.23011 0.786995 0.663409 0.09 Uiso calc U . R 1.0 . .
C C69 0.0909(6) 0.8118(4) 0.4740(5) 0.0558(18) Uani d . . . 1.0 . .
H H69A 0.037495 0.851236 0.488823 0.084 Uiso calc U . R 1.0 . .
H H69B 0.042653 0.772047 0.443538 0.084 Uiso calc U . R 1.0 . .
H H69C 0.145858 0.833632 0.440442 0.084 Uiso calc U . R 1.0 . .
C C70 0.2348(6) 0.7117(4) 0.5383(4) 0.0492(16) Uani d . . . 1.0 . .
H H70A 0.306168 0.726642 0.515467 0.074 Uiso calc U . R 1.0 . .
H H70B 0.186913 0.675925 0.501684 0.074 Uiso calc U . R 1.0 . .
H H70C 0.259963 0.687696 0.591006 0.074 Uiso calc U . R 1.0 . .
Cl Cl1 0.47885(10) 0.33133(6) 0.39774(6) 0.01595(19) Uani d . . . 1.0 . .
Cl Cl2 0.97848(9) 1.08377(6) -0.09549(6) 0.01515(19) Uani d . . . 1.0 . .
N N1 0.3906(3) 0.38172(19) 0.55866(18) 0.0108(6) Uani d . . . 1.0 . .
N N2 0.4275(3) 0.32230(19) 0.61583(19) 0.0120(6) Uani d . . . 1.0 . .
N N3 0.8882(3) 1.03541(19) 0.06526(19) 0.0121(6) Uani d . . . 1.0 . .
N N4 0.9187(3) 1.0958(2) 0.12209(19) 0.0135(6) Uani d . . . 1.0 . .
N N5 0.1616(5) 0.7791(3) 0.5483(3) 0.0479(13) Uani d . . . 1.0 . .
N N6 0.3788(4) 0.1307(3) 0.9821(3) 0.0398(11) Uani d . . . 1.0 . .
O O1 0.6166(3) 0.33690(18) 0.57342(17) 0.0153(6) Uani d . . . 1.0 . .
O O2 1.1109(3) 1.08650(18) 0.08211(17) 0.0152(6) Uani d . . . 1.0 . .
O O3 0.1297(6) 0.8652(5) 0.6440(5) 0.114(3) Uani d U . . 1.0 . .
O O6 0.5102(5) 0.0766(3) 1.0950(3) 0.0714(14) Uani d . . . 1.0 . .
O O7 0.7191(9) 0.0935(6) 0.2365(5) 0.059(2) Uani d . P D 0.5 . .
H H7D 0.661303 0.10894 0.20356 0.088 Uiso d U P DG 0.5 . .
H H7E 0.77948 0.086334 0.216623 0.088 Uiso d U P DG 0.5 . .

loop_
_atom_site_aniso_label
_atom_site_aniso_U_11
_atom_site_aniso_U_22
_atom_site_aniso_U_33
_atom_site_aniso_U_12
_atom_site_aniso_U_13
_atom_site_aniso_U_23
Ru1 0.00949(13) 0.00808(14) 0.01404(12) -0.00044(11) 0.00194(9) -0.00025(11)
Ru2 0.01067(14) 0.00955(14) 0.01344(12) 0.00214(11) 0.00249(10) 0.00126(11)
C1 0.0248(19) 0.0111(18) 0.0237(17) -0.0078(15) 0.0117(14) 0.0003(15)
C2 0.0150(17) 0.0110(17) 0.039(2) -0.0047(16) 0.0089(15) -0.0029(18)
C3 0.0160(18) 0.0123(19) 0.0281(18) -0.0045(15) -0.0051(14) -0.0005(15)
C4 0.022(2) 0.0100(19) 0.0168(17) -0.0042(16) 0.0014(15) -0.0028(14)
C5 0.016(2) 0.0086(19) 0.0173(16) -0.0026(14) 0.0032(14) 0.0020(14)
C6 0.0199(19) 0.0103(18) 0.0149(17) -0.0011(14) 0.0016(14) 0.0031(14)
C7 0.041(3) 0.025(2) 0.033(2) -0.006(2) 0.0224(19) -0.0030(19)
C8 0.038(3) 0.0168(19) 0.0190(18) -0.0051(18) 0.0056(17) -0.0038(15)
C9 0.076(4) 0.028(3) 0.0184(19) 0.003(3) 0.002(2) 0.0022(18)
C10 0.051(3) 0.020(2) 0.026(2) 0.002(2) 0.008(2) -0.0076(17)
C11 0.0117(17) 0.0098(17) 0.0131(15) 0.0029(14) -0.0012(13) -0.0021(13)
C44 0.0190(19) 0.0151(18) 0.0140(15) -0.0058(15) -0.0017(14) 0.0037(13)
C12 0.0163(17) 0.0125(17) 0.0135(16) -0.0008(15) 0.0003(12) 0.0003(13)
S1 0.0230(11) 0.0137(7) 0.0157(7) 0.0012(8) -0.0002(8) 0.0026(5)
C13 0.020(3) 0.021(2) 0.021(3) 0.003(3) 0.001(3) -0.001(2)
C14 0.020(3) 0.017(2) 0.0173(19) 0.004(2) -0.001(2) -0.0033(18)
C15 0.020(3) 0.0127(19) 0.0152(19) 0.007(2) -0.004(2) -0.0002(16)
S1A 0.017(3) 0.022(2) 0.022(2) 0.008(2) -0.001(2) 0.0053(17)
C13A 0.018(4) 0.012(4) 0.014(4) 0.003(3) -0.001(3) -0.002(3)
C14A 0.020(3) 0.015(3) 0.016(3) 0.004(3) -0.001(3) -0.001(3)
C15A 0.019(3) 0.017(3) 0.018(3) 0.005(3) -0.001(3) 0.001(3)
S2 0.0222(8) 0.0113(6) 0.0152(6) -0.0020(6) -0.0009(5) -0.0038(4)
C45 0.020(3) 0.022(2) 0.018(2) 0.000(2) 0.000(2) -0.0013(19)
C46 0.024(3) 0.021(2) 0.0172(19) -0.010(2) -0.003(2) 0.0015(17)
C47 0.026(3) 0.016(2) 0.017(2) -0.001(2) 0.000(2) -0.0008(17)
S2A 0.031(3) 0.035(3) 0.029(3) -0.015(3) -0.003(2) -0.003(2)
C45A 0.020(3) 0.017(3) 0.020(3) -0.003(3) 0.001(3) 0.001(3)
C46A 0.023(3) 0.017(3) 0.018(3) -0.004(3) -0.001(3) 0.001(3)
C47A 0.023(3) 0.022(3) 0.020(3) -0.006(3) -0.002(3) 0.002(3)
C16 0.0132(18) 0.0114(17) 0.0164(16) 0.0002(14) 0.0032(13) 0.0008(13)
C17 0.0073(16) 0.0108(17) 0.0188(16) -0.0019(13) 0.0015(13) 0.0007(13)
C18 0.0133(17) 0.0134(19) 0.0187(16) 0.0007(14) 0.0039(14) -0.0015(13)
C19 0.0143(16) 0.0155(18) 0.0149(14) -0.0005(15) 0.0041(12) -0.0017(15)
C20 0.0112(17) 0.0134(18) 0.0161(16) -0.0022(13) 0.0025(13) 0.0012(13)
C21 0.0151(18) 0.022(2) 0.0145(16) -0.0013(15) 0.0017(13) 0.0035(14)
C22 0.0173(19) 0.0187(19) 0.0213(18) 0.0004(15) -0.0014(15) 0.0043(15)
C23 0.0116(17) 0.0119(18) 0.0211(17) 0.0007(14) -0.0002(14) 0.0005(14)
C24 0.0122(19) 0.0126(19) 0.0274(19) 0.0017(15) 0.0001(15) 0.0019(15)
C25 0.0130(18) 0.015(2) 0.033(2) 0.0023(16) 0.0038(16) -0.0053(16)
C26 0.0177(19) 0.017(2) 0.0227(18) -0.0013(16) 0.0071(15) -0.0067(15)
C27 0.0124(18) 0.0110(18) 0.0176(16) -0.0003(14) 0.0033(14) -0.0011(13)
C28 0.0154(18) 0.015(2) 0.0141(16) -0.0011(15) 0.0038(13) 0.0004(14)
C29 0.0165(19) 0.015(2) 0.0139(15) 0.0007(15) 0.0008(13) 0.0022(13)
C30 0.0118(16) 0.0114(18) 0.0134(14) -0.0022(14) 0.0006(12) 0.0006(13)
C31 0.0097(17) 0.0104(17) 0.0160(15) 0.0002(13) 0.0028(13) -0.0004(13)
C32 0.0113(17) 0.0097(19) 0.0161(16) -0.0027(14) 0.0020(13) 0.0006(12)
C33 0.039(2) 0.018(2) 0.033(2) 0.015(2) 0.0242(18) 0.0060(19)
C34 0.036(3) 0.015(2) 0.0167(18) 0.0104(18) 0.0041(17) -0.0053(15)
C35 0.018(2) 0.0080(19) 0.0261(19) 0.0008(15) 0.0019(15) -0.0003(15)
C36 0.022(2) 0.0082(18) 0.0186(17) 0.0038(15) 0.0051(16) 0.0008(14)
C37 0.0187(18) 0.0120(19) 0.0299(19) 0.0051(15) -0.0046(15) 0.0040(15)
C38 0.0169(18) 0.018(2) 0.051(2) 0.0076(17) 0.0144(17) 0.008(2)
C39 0.084(4) 0.030(3) 0.053(3) 0.025(3) 0.053(3) 0.016(2)
C40 0.038(3) 0.020(2) 0.025(2) 0.0087(19) 0.0129(18) 0.0072(16)
C41 0.114(6) 0.024(3) 0.026(2) 0.005(3) 0.019(3) -0.0031(19)
C42 0.048(3) 0.020(2) 0.032(2) 0.002(2) 0.014(2) 0.0103(18)
C43 0.0163(18) 0.0125(18) 0.0111(15) 0.0032(15) 0.0012(13) 0.0021(13)
C48 0.0116(17) 0.0134(19) 0.0202(17) -0.0007(14) 0.0059(14) -0.0004(14)
C49 0.0140(18) 0.0138(18) 0.0195(17) -0.0031(15) 0.0026(14) -0.0006(14)
C50 0.0118(18) 0.0188(19) 0.0219(18) -0.0018(15) 0.0050(14) 0.0032(14)
C51 0.0180(18) 0.027(2) 0.0157(15) 0.0009(17) 0.0050(13) 0.0006(16)
C52 0.0120(18) 0.020(2) 0.0189(17) 0.0011(15) 0.0013(14) -0.0039(15)
C53 0.025(2) 0.029(2) 0.0154(17) -0.0002(18) 0.0026(15) -0.0078(16)
C54 0.0178(19) 0.024(2) 0.0202(18) -0.0031(16) 0.0009(15) -0.0084(15)
C55 0.0131(18) 0.0159(19) 0.0231(18) 0.0004(15) 0.0020(14) -0.0031(15)
C56 0.015(2) 0.015(2) 0.030(2) -0.0032(16) -0.0015(15) 0.0000(16)
C57 0.018(2) 0.018(2) 0.031(2) -0.0033(17) 0.0027(16) 0.0092(17)
C58 0.0160(19) 0.018(2) 0.0225(18) 0.0001(16) 0.0017(15) 0.0087(15)
C59 0.0123(18) 0.0128(19) 0.0201(17) 0.0042(14) 0.0033(14) 0.0033(14)
C60 0.020(2) 0.018(2) 0.0159(17) -0.0007(17) 0.0038(15) 0.0008(15)
C61 0.0170(19) 0.017(2) 0.0167(16) -0.0027(16) -0.0006(14) -0.0035(14)
C62 0.0099(16) 0.012(2) 0.0186(16) -0.0006(14) 0.0041(13) -0.0009(13)
C63 0.0110(17) 0.0139(18) 0.0165(16) 0.0016(14) 0.0012(13) -0.0015(14)
C64 0.0075(17) 0.0118(19) 0.0206(18) 0.0003(13) 0.0011(14) 0.0005(13)
C65 0.030(3) 0.049(3) 0.060(3) 0.018(2) 0.020(2) 0.021(3)
C66 0.028(3) 0.058(4) 0.053(3) -0.010(3) -0.002(2) 0.027(3)
C67 0.144(9) 0.091(6) 0.089(6) 0.059(6) 0.094(6) 0.047(5)
C68 0.096(6) 0.075(5) 0.067(4) -0.014(4) 0.050(4) -0.010(4)
C69 0.026(3) 0.036(3) 0.106(5) -0.003(2) 0.012(3) -0.008(3)
C70 0.029(3) 0.051(4) 0.066(4) -0.010(2) 0.004(3) 0.019(3)
Cl1 0.0167(5) 0.0134(4) 0.0182(4) -0.0018(4) 0.0042(3) -0.0046(3)
Cl2 0.0165(5) 0.0142(4) 0.0150(4) 0.0020(4) 0.0032(3) 0.0036(3)
N1 0.0117(15) 0.0078(15) 0.0121(13) -0.0008(12) 0.0002(11) -0.0001(11)
N2 0.0128(15) 0.0077(15) 0.0153(14) -0.0009(12) 0.0020(11) 0.0011(11)
N3 0.0134(16) 0.0093(16) 0.0139(13) -0.0001(12) 0.0030(11) -0.0005(11)
N4 0.0150(16) 0.0106(16) 0.0142(14) -0.0014(13) 0.0005(12) -0.0041(12)
N5 0.044(3) 0.050(3) 0.055(3) -0.021(2) 0.024(2) -0.006(2)
N6 0.034(2) 0.039(3) 0.053(3) -0.007(2) 0.026(2) 0.002(2)
O1 0.0113(13) 0.0140(14) 0.0201(13) 0.0010(11) 0.0010(11) 0.0019(11)
O2 0.0120(13) 0.0161(14) 0.0172(12) -0.0023(11) 0.0013(11) -0.0011(10)
O3 0.077(4) 0.140(5) 0.140(6) -0.024(4) 0.069(4) -0.083(5)
O6 0.068(3) 0.077(4) 0.072(3) 0.021(3) 0.019(3) 0.016(3)
O7 0.058(5) 0.077(7) 0.039(4) 0.013(5) 0.001(4) -0.003(4)

loop_
_atom_type_symbol
_atom_type_description
_atom_type_scat_dispersion_real
_atom_type_scat_dispersion_imag
_atom_type_scat_source
C C 0.0033 0.0016 'International Tables Vol C Tables 4.2.6.8 and 6.1.1.4'
H H 0.0000 0.0000 'International Tables Vol C Tables 4.2.6.8 and 6.1.1.4'
Cl Cl 0.1484 0.1585 'International Tables Vol C Tables 4.2.6.8 and 6.1.1.4'
N N 0.0061 0.0033 'International Tables Vol C Tables 4.2.6.8 and 6.1.1.4'
O O 0.0106 0.0060 'International Tables Vol C Tables 4.2.6.8 and 6.1.1.4'
Ru Ru -1.2594 0.8363 'International Tables Vol C Tables 4.2.6.8 and 6.1.1.4'
S S 0.1246 0.1234 'International Tables Vol C Tables 4.2.6.8 and 6.1.1.4'

loop_
_geom_angle_atom_site_label_1
_geom_angle_atom_site_label_2
_geom_angle_atom_site_label_3
_geom_angle_site_symmetry_1
_geom_angle_site_symmetry_3
_geom_angle
_geom_angle_publ_flag
O1 Ru1 N1 . . 76.67(12) ?
O1 Ru1 C3 . . 88.76(14) ?
N1 Ru1 C3 . . 124.79(14) ?
O1 Ru1 C5 . . 144.31(13) ?
N1 Ru1 C5 . . 94.02(14) ?
C3 Ru1 C5 . . 68.20(16) ?
O1 Ru1 C4 . . 107.82(14) ?
N1 Ru1 C4 . . 96.83(15) ?
C3 Ru1 C4 . . 37.90(17) ?
C5 Ru1 C4 . . 38.25(15) ?
O1 Ru1 C6 . . 165.79(14) ?
N1 Ru1 C6 . . 117.11(15) ?
C3 Ru1 C6 . . 80.41(16) ?
C5 Ru1 C6 . . 37.68(15) ?
C4 Ru1 C6 . . 68.70(17) ?
O1 Ru1 C2 . . 98.65(15) ?
N1 Ru1 C2 . . 162.93(14) ?
C3 Ru1 C2 . . 38.18(15) ?
C5 Ru1 C2 . . 80.18(17) ?
C4 Ru1 C2 . . 68.68(17) ?
C6 Ru1 C2 . . 67.16(17) ?
O1 Ru1 C1 . . 129.26(14) ?
N1 Ru1 C1 . . 153.56(14) ?
C3 Ru1 C1 . . 67.81(15) ?
C5 Ru1 C1 . . 67.92(16) ?
C4 Ru1 C1 . . 81.01(16) ?
C6 Ru1 C1 . . 37.56(15) ?
C2 Ru1 C1 . . 36.70(15) ?
O1 Ru1 Cl1 . . 85.01(9) ?
N1 Ru1 Cl1 . . 86.45(9) ?
C3 Ru1 Cl1 . . 145.67(12) ?
C5 Ru1 Cl1 . . 129.32(11) ?
C4 Ru1 Cl1 . . 167.16(12) ?
C6 Ru1 Cl1 . . 98.74(12) ?
C2 Ru1 Cl1 . . 109.70(11) ?
C1 Ru1 Cl1 . . 90.52(11) ?
O2 Ru2 N3 . . 76.77(12) ?
O2 Ru2 C37 . . 90.46(15) ?
N3 Ru2 C37 . . 119.73(15) ?
O2 Ru2 C35 . . 151.01(14) ?
N3 Ru2 C35 . . 96.84(15) ?
C37 Ru2 C35 . . 67.90(17) ?
O2 Ru2 C34 . . 160.69(16) ?
N3 Ru2 C34 . . 122.53(17) ?
C37 Ru2 C34 . . 80.33(17) ?
C35 Ru2 C34 . . 37.45(17) ?
O2 Ru2 C36 . . 113.20(14) ?
N3 Ru2 C36 . . 94.62(15) ?
C37 Ru2 C36 . . 37.81(16) ?
C35 Ru2 C36 . . 38.35(16) ?
C34 Ru2 C36 . . 68.86(18) ?
O2 Ru2 C38 . . 95.46(16) ?
N3 Ru2 C38 . . 157.40(15) ?
C37 Ru2 C38 . . 38.24(17) ?
C35 Ru2 C38 . . 79.60(18) ?
C34 Ru2 C38 . . 66.88(19) ?
C36 Ru2 C38 . . 68.65(18) ?
O2 Ru2 C33 . . 122.99(17) ?
N3 Ru2 C33 . . 159.92(17) ?
C37 Ru2 C33 . . 67.69(17) ?
C35 Ru2 C33 . . 67.71(18) ?
C34 Ru2 C33 . . 37.72(19) ?
C36 Ru2 C33 . . 81.17(16) ?
C38 Ru2 C33 . . 36.32(18) ?
O2 Ru2 Cl2 . . 85.29(8) ?
N3 Ru2 Cl2 . . 86.63(9) ?
C37 Ru2 Cl2 . . 151.58(12) ?
C35 Ru2 Cl2 . . 122.94(12) ?
C34 Ru2 Cl2 . . 94.73(13) ?
C36 Ru2 Cl2 . . 161.29(12) ?
C38 Ru2 Cl2 . . 114.18(13) ?
C33 Ru2 Cl2 . . 91.26(12) ?
C2 C1 C6 . . 118.6(4) ?
C2 C1 C7 . . 121.8(4) ?
C6 C1 C7 . . 119.5(4) ?
C2 C1 Ru1 . . 70.1(2) ?
C6 C1 Ru1 . . 69.6(2) ?
C7 C1 Ru1 . . 129.7(3) ?
C1 C2 C3 . . 120.7(4) ?
C1 C2 Ru1 . . 73.2(2) ?
C3 C2 Ru1 . . 69.3(2) ?
C4 C3 C2 . . 121.5(4) ?
C4 C3 Ru1 . . 72.2(2) ?
C2 C3 Ru1 . . 72.6(2) ?
C3 C4 C5 . . 117.2(4) ?
C3 C4 C8 . . 123.8(4) ?
C5 C4 C8 . . 118.9(4) ?
C3 C4 Ru1 . . 69.9(2) ?
C5 C4 Ru1 . . 69.9(2) ?
C8 C4 Ru1 . . 128.5(3) ?
C6 C5 C4 . . 121.7(4) ?
C6 C5 Ru1 . . 72.6(3) ?
C4 C5 Ru1 . . 71.8(2) ?
C5 C6 C1 . . 120.2(4) ?
C5 C6 Ru1 . . 69.8(2) ?
C1 C6 Ru1 . . 72.9(2) ?
C4 C8 C9 . . 113.6(4) ?
C4 C8 C10 . . 108.7(4) ?
C9 C8 C10 . . 111.4(4) ?
O1 C11 N2 . . 126.2(4) ?
O1 C11 C12 . . 117.9(3) ?
N2 C11 C12 . . 115.8(4) ?
C45A C44 C43 . . 132.6(10) ?
C45 C44 C43 . . 129.2(5) ?
C45A C44 S2A . . 110.0(10) ?
C43 C44 S2A . . 117.4(5) ?
C45 C44 S2 . . 109.9(5) ?
C43 C44 S2 . . 120.9(3) ?
C13 C12 C11 . . 127.2(6) ?
C13A C12 C11 . . 127.0(12) ?
C13A C12 S1A . . 114.0(12) ?
C11 C12 S1A . . 118.9(4) ?
C13 C12 S1 . . 111.4(5) ?
C11 C12 S1 . . 121.4(3) ?
C12 S1 C15 . . 90.0(4) ?
C12 C13 C14 . . 114.3(9) ?
C15 C14 C13 . . 109.6(10) ?
C14 C15 S1 . . 114.7(9) ?
C12 S1A C15A . . 86.9(12) ?
C14A C13A C12 . . 111.(2) ?
C15A C14A C13A . . 107.(3) ?
C14A C15A S1A . . 120.(3) ?
C47 S2 C44 . . 94.1(3) ?
C44 C45 C46 . . 111.8(6) ?
C47 C46 C45 . . 111.9(7) ?
C46 C47 S2 . . 112.3(6) ?
C47A S2A C44 . . 96.7(10) ?
C44 C45A C46A . . 111.5(16) ?
C47A C46A C45A . . 109.(2) ?
C46A C47A S2A . . 113.(2) ?
N1 C16 C17 . . 126.2(4) ?
C18 C17 C30 . . 119.6(3) ?
C18 C17 C16 . . 120.8(4) ?
C30 C17 C16 . . 119.4(3) ?
C19 C18 C17 . . 121.0(4) ?
C18 C19 C20 . . 121.1(3) ?
C19 C20 C31 . . 118.6(4) ?
C19 C20 C21 . . 122.0(3) ?
C31 C20 C21 . . 119.4(4) ?
C22 C21 C20 . . 121.1(4) ?
C21 C22 C23 . . 121.3(4) ?
C24 C23 C32 . . 118.9(4) ?
C24 C23 C22 . . 122.4(4) ?
C32 C23 C22 . . 118.7(4) ?
C25 C24 C23 . . 120.9(4) ?
C26 C25 C24 . . 120.3(4) ?
C25 C26 C27 . . 121.0(4) ?
C26 C27 C32 . . 118.9(4) ?
C26 C27 C28 . . 122.4(4) ?
C32 C27 C28 . . 118.6(4) ?
C29 C28 C27 . . 121.4(4) ?
C28 C29 C30 . . 122.0(4) ?
C17 C30 C31 . . 119.2(3) ?
C17 C30 C29 . . 122.9(3) ?
C31 C30 C29 . . 117.9(4) ?
C20 C31 C30 . . 120.5(4) ?
C20 C31 C32 . . 119.3(3) ?
C30 C31 C32 . . 120.2(3) ?
C23 C32 C27 . . 120.0(4) ?
C23 C32 C31 . . 120.1(3) ?
C27 C32 C31 . . 119.9(4) ?
C38 C33 C34 . . 118.4(4) ?
C38 C33 C39 . . 122.1(5) ?
C34 C33 C39 . . 119.4(5) ?
C38 C33 Ru2 . . 70.4(2) ?
C34 C33 Ru2 . . 69.3(2) ?
C39 C33 Ru2 . . 129.4(3) ?
C35 C34 C33 . . 120.7(4) ?
C35 C34 Ru2 . . 71.0(3) ?
C33 C34 Ru2 . . 73.0(3) ?
C34 C35 C36 . . 121.5(4) ?
C34 C35 Ru2 . . 71.5(3) ?
C36 C35 Ru2 . . 71.4(2) ?
C37 C36 C35 . . 116.8(4) ?
C37 C36 C40 . . 123.8(4) ?
C35 C36 C40 . . 119.4(4) ?
C37 C36 Ru2 . . 70.1(2) ?
C35 C36 Ru2 . . 70.3(2) ?
C40 C36 Ru2 . . 129.1(3) ?
C36 C37 C38 . . 121.2(4) ?
C36 C37 Ru2 . . 72.1(2) ?
C38 C37 Ru2 . . 72.1(2) ?
C33 C38 C37 . . 121.4(4) ?
C33 C38 Ru2 . . 73.3(3) ?
C37 C38 Ru2 . . 69.7(2) ?
C36 C40 C41 . . 113.7(5) ?
C36 C40 C42 . . 108.9(4) ?
C41 C40 C42 . . 110.6(4) ?
O2 C43 N4 . . 125.9(4) ?
O2 C43 C44 . . 118.6(4) ?
N4 C43 C44 . . 115.5(4) ?
N3 C48 C49 . . 126.3(4) ?
C50 C49 C62 . . 120.0(4) ?
C50 C49 C48 . . 121.4(4) ?
C62 C49 C48 . . 118.1(3) ?
C51 C50 C49 . . 120.9(4) ?
C50 C51 C52 . . 121.3(4) ?
C51 C52 C63 . . 118.6(4) ?
C51 C52 C53 . . 122.8(4) ?
C63 C52 C53 . . 118.6(4) ?
C54 C53 C52 . . 121.2(4) ?
C53 C54 C55 . . 121.6(4) ?
C56 C55 C54 . . 122.4(4) ?
C56 C55 C64 . . 118.8(4) ?
C54 C55 C64 . . 118.8(4) ?
C57 C56 C55 . . 121.4(4) ?
C56 C57 C58 . . 120.4(4) ?
C57 C58 C59 . . 120.5(4) ?
C58 C59 C64 . . 119.7(4) ?
C58 C59 C60 . . 121.9(4) ?
C64 C59 C60 . . 118.3(4) ?
C61 C60 C59 . . 120.9(4) ?
C60 C61 C62 . . 121.5(4) ?
C49 C62 C63 . . 118.5(3) ?
C49 C62 C61 . . 122.8(4) ?
C63 C62 C61 . . 118.8(3) ?
C62 C63 C52 . . 120.6(4) ?
C62 C63 C64 . . 119.6(3) ?
C52 C63 C64 . . 119.8(4) ?
C59 C64 C63 . . 120.7(4) ?
C59 C64 C55 . . 119.1(4) ?
C63 C64 C55 . . 120.1(3) ?
O6 C65 N6 . . 131.6(6) ?
O3 C68 N5 . . 129.7(10) ?
C16 N1 N2 . . 112.5(3) ?
C16 N1 Ru1 . . 133.0(3) ?
N2 N1 Ru1 . . 114.3(2) ?
C11 N2 N1 . . 110.5(3) ?
C48 N3 N4 . . 111.8(3) ?
C48 N3 Ru2 . . 133.5(3) ?
N4 N3 Ru2 . . 114.6(2) ?
C43 N4 N3 . . 110.5(3) ?
C68 N5 C70 . . 117.8(7) ?
C68 N5 C69 . . 124.7(7) ?
C70 N5 C69 . . 117.0(5) ?
C65 N6 C66 . . 120.6(5) ?
C65 N6 C67 . . 118.7(6) ?
C66 N6 C67 . . 120.7(6) ?
C11 O1 Ru1 . . 111.9(2) ?
C43 O2 Ru2 . . 111.6(3) ?

loop_
_geom_bond_atom_site_label_1
_geom_bond_atom_site_label_2
_geom_bond_site_symmetry_2
_geom_bond_distance
_geom_bond_publ_flag
Ru1 O1 . 2.076(3) ?
Ru1 N1 . 2.090(3) ?
Ru1 C3 . 2.156(4) ?
Ru1 C5 . 2.161(4) ?
Ru1 C4 . 2.187(4) ?
Ru1 C6 . 2.197(4) ?
Ru1 C2 . 2.200(4) ?
Ru1 C1 . 2.241(4) ?
Ru1 Cl1 . 2.4026(10) ?
Ru2 O2 . 2.077(3) ?
Ru2 N3 . 2.083(3) ?
Ru2 C37 . 2.161(4) ?
Ru2 C35 . 2.173(5) ?
Ru2 C34 . 2.179(4) ?
Ru2 C36 . 2.188(4) ?
Ru2 C38 . 2.192(4) ?
Ru2 C33 . 2.228(4) ?
Ru2 Cl2 . 2.3994(10) ?
C1 C2 . 1.399(6) ?
C1 C6 . 1.430(6) ?
C1 C7 . 1.494(5) ?
C2 C3 . 1.425(6) ?
C3 C4 . 1.411(6) ?
C4 C5 . 1.425(6) ?
C4 C8 . 1.524(6) ?
C5 C6 . 1.408(6) ?
C8 C9 . 1.526(6) ?
C8 C10 . 1.534(7) ?
C11 O1 . 1.282(5) ?
C11 N2 . 1.315(5) ?
C11 C12 . 1.473(5) ?
C44 C45A . 1.26(2) ?
C44 C45 . 1.371(10) ?
C44 C43 . 1.474(6) ?
C44 S2A . 1.703(9) ?
C44 S2 . 1.717(5) ?
C12 C13 . 1.376(10) ?
C12 C13A . 1.46(3) ?
C12 S1A . 1.696(8) ?
C12 S1 . 1.713(5) ?
S1 C15 . 1.727(7) ?
C13 C14 . 1.414(15) ?
C14 C15 . 1.353(8) ?
S1A C15A . 1.73(2) ?
C13A C14A . 1.43(3) ?
C14A C15A . 1.35(2) ?
S2 C47 . 1.655(8) ?
C45 C46 . 1.453(11) ?
C46 C47 . 1.358(8) ?
S2A C47A . 1.55(2) ?
C45A C46A . 1.54(2) ?
C46A C47A . 1.35(2) ?
C16 N1 . 1.285(5) ?
C16 C17 . 1.467(5) ?
C17 C18 . 1.395(5) ?
C17 C30 . 1.422(5) ?
C18 C19 . 1.392(5) ?
C19 C20 . 1.409(6) ?
C20 C31 . 1.416(5) ?
C20 C21 . 1.433(5) ?
C21 C22 . 1.343(6) ?
C22 C23 . 1.438(6) ?
C23 C24 . 1.402(6) ?
C23 C32 . 1.418(6) ?
C24 C25 . 1.390(6) ?
C25 C26 . 1.385(6) ?
C26 C27 . 1.401(6) ?
C27 C32 . 1.422(5) ?
C27 C28 . 1.432(5) ?
C28 C29 . 1.346(6) ?
C29 C30 . 1.438(5) ?
C30 C31 . 1.425(5) ?
C31 C32 . 1.427(6) ?
C33 C38 . 1.378(7) ?
C33 C34 . 1.426(7) ?
C33 C39 . 1.513(6) ?
C34 C35 . 1.397(6) ?
C35 C36 . 1.432(6) ?
C36 C37 . 1.409(6) ?
C36 C40 . 1.508(6) ?
C37 C38 . 1.426(6) ?
C40 C41 . 1.518(7) ?
C40 C42 . 1.533(7) ?
C43 O2 . 1.295(5) ?
C43 N4 . 1.313(5) ?
C48 N3 . 1.306(5) ?
C48 C49 . 1.460(6) ?
C49 C50 . 1.398(5) ?
C49 C62 . 1.416(5) ?
C50 C51 . 1.379(6) ?
C51 C52 . 1.393(6) ?
C52 C63 . 1.425(5) ?
C52 C53 . 1.446(6) ?
C53 C54 . 1.353(7) ?
C54 C55 . 1.426(6) ?
C55 C56 . 1.402(6) ?
C55 C64 . 1.429(6) ?
C56 C57 . 1.372(6) ?
C57 C58 . 1.388(6) ?
C58 C59 . 1.403(6) ?
C59 C64 . 1.414(5) ?
C59 C60 . 1.441(6) ?
C60 C61 . 1.362(6) ?
C61 C62 . 1.431(5) ?
C62 C63 . 1.421(5) ?
C63 C64 . 1.425(6) ?
C65 O6 . 1.237(7) ?
C65 N6 . 1.343(8) ?
C66 N6 . 1.425(8) ?
C67 N6 . 1.440(8) ?
C68 O3 . 1.136(10) ?
C68 N5 . 1.334(9) ?
C69 N5 . 1.452(9) ?
C70 N5 . 1.445(9) ?
N1 N2 . 1.409(4) ?
N3 N4 . 1.407(4) ?
